data_7719853
loop_
_publ_author_name
'Barton, Kyle J.'
'Hedberg, Emma N.'
'Horton, Alexandria R.'
'Allen, Jacqueline N.'
'Wheeler, Kraig A.'
'Cravens, Shannen L.'
'Bailey, Wilson D.'

_publ_section_title
;
 Pyridyl &#x3b2;-ketoenols, pyrazoles and their zinc complexes: synthesis,
 photophysical properties, and DNA binding.
;
_journal_issue 46
_journal_name_full 'Dalton transactions (Cambridge, England : 2003)'
_journal_page_first 17299
_journal_page_last 17310
_journal_paper_doi 10.1039/d5dt01900a
_journal_volume 54
_journal_year 2025
_chemical_formula_moiety 'C16 H16 N2 O2'
_chemical_formula_sum 'C16 H16 N2 O2'
_chemical_formula_weight 268.31
_space_group_crystal_system monoclinic
_space_group_IT_number 14
_space_group_name_Hall '-P 2yn'
_space_group_name_H-M_alt 'P 1 21/n 1'
_atom_sites_solution_hydrogens mixed
_audit_creation_date 2025-07-24
_audit_creation_method
;
Olex2 1.5
(compiled 2025.07.13 svn.rb7424aed for OlexSys, GUI svn.r7308)
;
_audit_update_record
;
2025-08-08 deposited with the CCDC.	2025-10-31 downloaded from the CCDC.
;
_cell_angle_alpha 90
_cell_angle_beta 98.9920(10)
_cell_angle_gamma 90
_cell_formula_units_Z 4
_cell_length_a 9.6366(3)
_cell_length_b 14.5962(5)
_cell_length_c 9.6954(3)
_cell_measurement_reflns_used 1150
_cell_measurement_temperature 100(2)
_cell_measurement_theta_max 25.68
_cell_measurement_theta_min 2.54
_cell_volume 1346.97(8)
_computing_cell_refinement 'SAINT+ V8.40B (Bruker AXS Inc., 2020)'
_computing_data_collection 'APEX3 Ver.2019.11-0 (Bruker-AXS, 2019)'
_computing_data_reduction 'SAINT+ Ve8.40B (Bruker-AXS, 2020)'
_computing_molecular_graphics 'OLEX2 (Dolomanov et al., 2009)'
_computing_publication_material 'OLEX2 (Dolomanov et al., 2009)'
_computing_structure_refinement 'XL (Sheldrick, 2019/1)'
_computing_structure_solution 'XT (Sheldrick, 2018/2)'
_diffrn_ambient_temperature 100(2)
_diffrn_detector '100 \\times 140 mm^2^ CMOS sensor'
_diffrn_detector_area_resol_mean 7.9
_diffrn_detector_type 'Bruker PHOTON II'
_diffrn_measured_fraction_theta_full 0.996
_diffrn_measured_fraction_theta_max 0.998
_diffrn_measurement_device '\k-geometry four-circle diffractometer'
_diffrn_measurement_device_type 'Bruker D8 Venture'
_diffrn_measurement_method '\f and \w scans'
_diffrn_radiation_collimation 'focusing mirror'
_diffrn_radiation_detector 'Bruker PHOTON II'
_diffrn_radiation_monochromator 'multilayer mirror'
_diffrn_radiation_probe x-ray
_diffrn_radiation_type MoK\a
_diffrn_radiation_wavelength 0.71073
_diffrn_radiation_xray_symbol K-L~3~
_diffrn_reflns_av_R_equivalents 0.0271
_diffrn_reflns_av_unetI/netI 0.0141
_diffrn_reflns_Laue_measured_fraction_full 0.996
_diffrn_reflns_Laue_measured_fraction_max 0.998
_diffrn_reflns_limit_h_max 12
_diffrn_reflns_limit_h_min -14
_diffrn_reflns_limit_k_max 22
_diffrn_reflns_limit_k_min -22
_diffrn_reflns_limit_l_max 14
_diffrn_reflns_limit_l_min -14
_diffrn_reflns_number 48893
_diffrn_reflns_point_group_measured_fraction_full 0.996
_diffrn_reflns_point_group_measured_fraction_max 0.998
_diffrn_reflns_theta_full 25.242
_diffrn_reflns_theta_max 33.141
_diffrn_reflns_theta_min 2.544
_diffrn_source 'microfocus sealed X-ray tube'
_diffrn_source_type 'Incoatec I\mS 3.0'
_exptl_absorpt_coefficient_mu 0.089
_exptl_absorpt_correction_T_max 0.7465
_exptl_absorpt_correction_T_min 0.7026
_exptl_absorpt_correction_type multi-scan
_exptl_absorpt_process_details
;
SADABS-2016/2 (Bruker,2016/2) was used for absorption correction.
wR2(int) was 0.0763 before and 0.0447 after correction.
The Ratio of minimum to maximum transmission is 0.9412.
The \l/2 correction factor is Not present.
;
_exptl_crystal_colour 'clear yellow'
_exptl_crystal_colour_lustre clear
_exptl_crystal_colour_primary yellow
_exptl_crystal_density_diffrn 1.323
_exptl_crystal_density_method 'not measured'
_exptl_crystal_description block
_exptl_crystal_F_000 568
_exptl_crystal_size_max 0.33
_exptl_crystal_size_mid 0.226
_exptl_crystal_size_min 0.113
_refine_diff_density_max 0.460
_refine_diff_density_min -0.272
_refine_diff_density_rms 0.048
_refine_ls_extinction_method none
_refine_ls_goodness_of_fit_ref 1.037
_refine_ls_hydrogen_treatment mixed
_refine_ls_matrix_type full
_refine_ls_number_parameters 189
_refine_ls_number_reflns 5122
_refine_ls_number_restraints 0
_refine_ls_restrained_S_all 1.037
_refine_ls_R_factor_all 0.0428
_refine_ls_R_factor_gt 0.0386
_refine_ls_shift/su_max 0.001
_refine_ls_shift/su_mean 0.000
_refine_ls_structure_factor_coef Fsqd
_refine_ls_weighting_details 'w=1/[\s^2^(Fo^2^)+(0.0666P)^2^+0.2983P] where P=(Fo^2^+2Fc^2^)/3'
_refine_ls_weighting_scheme calc
_refine_ls_wR_factor_gt 0.1139
_refine_ls_wR_factor_ref 0.1185
_reflns_Friedel_coverage 0.000
_reflns_number_gt 4579
_reflns_number_total 5122
_reflns_threshold_expression 'I > 2\s(I)'
_cod_data_source_file d5dt01900a2.cif
_cod_data_source_block mo_pnwsci03b_0m
_cod_depositor_comments
;
The following automatic conversions were performed:

data item '_diffrn_radiation_probe' value 'X-ray' was changed to
'x-ray' in accordance with the
/home/data/users/saulius/crontab/automatic-downloads/rss-feeds/RSC/lib/dictionaries/cif_core.dic
dictionary named 'cif_core.dic' version 2.4.2 last updated on
2011-04-26.

Automatic conversion script
Id: cif_fix_values 8170 2020-07-09 18:12:32Z antanas 

 Adding full bibliography for 7719853--7719858.cif.
;
_cod_database_code 7719853
_shelx_shelxl_version_number 2019/3
_shelx_space_group_comment
;
The symmetry employed for this shelxl refinement is uniquely defined
by the following loop, which should always be used as a source of
symmetry information in preference to the above space-group names.
They are only intended as comments.
;
_shelx_estimated_absorpt_t_max 0.990
_shelx_estimated_absorpt_t_min 0.971
_olex2_refinement_description
;
1. Fixed Uiso
 At 1.2 times of:
  All C(H) groups
 At 1.5 times of:
  All C(H,H,H) groups, All O(H) groups
2. Others
 Fixed Sof: H1(0.5) H2(0.5)
3.a Aromatic/amide H refined with riding coordinates:
 C1(H1A), C2(H2A), C3(H3), C4(H4), C7(H7), C10(H10), C11(H11), C13(H13),
 C14(H14)
3.b Idealised Me refined as rotating group:
 C15(H15A,H15B,H15C), C16(H16A,H16B,H16C)
;
_olex2_submission_special_instructions 'No special instructions were received'

loop_
_space_group_symop_operation_xyz
'x, y, z'
'-x+1/2, y+1/2, -z+1/2'
'-x, -y, -z'
'x-1/2, -y-1/2, z-1/2'

loop_
_atom_site_label
_atom_site_type_symbol
_atom_site_fract_x
_atom_site_fract_y
_atom_site_fract_z
_atom_site_U_iso_or_equiv
_atom_site_adp_type
_atom_site_occupancy
_atom_site_site_symmetry_order
_atom_site_calc_flag
_atom_site_refinement_flags_posn
_atom_site_refinement_flags_adp
_atom_site_refinement_flags_occupancy
_atom_site_disorder_assembly
_atom_site_disorder_group
O1 O 0.60304(5) 0.61517(4) 0.57476(6) 0.01951(11) Uani 1 1 d . . . . .
H1 H 0.606(3) 0.5901(18) 0.487(3) 0.029 Uiso 0.5 1 d . U P A 1
O2 O 0.54371(5) 0.56440(4) 0.33026(5) 0.01838(11) Uani 1 1 d . . . . .
H2 H 0.584(3) 0.5748(18) 0.423(3) 0.028 Uiso 0.5 1 d . U P B 2
N1 N 0.30431(7) 0.71965(4) 0.68681(6) 0.02010(12) Uani 1 1 d . . . . .
N2 N 0.05642(7) 0.56480(5) -0.19251(6) 0.02161(13) Uani 1 1 d . . . . .
C1 C 0.26839(8) 0.75703(5) 0.80196(8) 0.02275(14) Uani 1 1 d . . . . .
H1A H 0.176096 0.781003 0.797038 0.027 Uiso 1 1 calc R U . . .
C2 C 0.35862(8) 0.76288(5) 0.92900(7) 0.02192(14) Uani 1 1 d . . . . .
H2A H 0.328381 0.790309 1.008063 0.026 Uiso 1 1 calc R U . . .
C3 C 0.49316(8) 0.72786(5) 0.93738(7) 0.02124(14) Uani 1 1 d . . . . .
H3 H 0.557426 0.731069 1.022177 0.025 Uiso 1 1 calc R U . . .
C4 C 0.53231(7) 0.68783(5) 0.81889(7) 0.01839(13) Uani 1 1 d . . . . .
H4 H 0.623666 0.662757 0.821548 0.022 Uiso 1 1 calc R U . . .
C5 C 0.43510(7) 0.68519(4) 0.69628(7) 0.01570(12) Uani 1 1 d . . . . .
C6 C 0.47372(7) 0.64351(4) 0.56739(7) 0.01577(12) Uani 1 1 d . . . . .
C7 C 0.37621(7) 0.63543(5) 0.44626(7) 0.01610(12) Uani 1 1 d . . . . .
H7 H 0.283029 0.657282 0.444053 0.019 Uiso 1 1 calc R U . . .
C8 C 0.41651(7) 0.59440(4) 0.32588(7) 0.01500(12) Uani 1 1 d . . . . .
C9 C 0.31989(7) 0.58501(4) 0.19479(7) 0.01472(12) Uani 1 1 d . . . . .
C10 C 0.18697(7) 0.62653(5) 0.17201(7) 0.01752(12) Uani 1 1 d . . . . .
H10 H 0.156480 0.660199 0.245603 0.021 Uiso 1 1 calc R U . . .
C11 C 0.09942(7) 0.61970(5) 0.04548(7) 0.01843(13) Uani 1 1 d . . . . .
H11 H 0.010362 0.649076 0.033181 0.022 Uiso 1 1 calc R U . . .
C12 C 0.14072(7) 0.56941(5) -0.06634(7) 0.01640(12) Uani 1 1 d . . . . .
C13 C 0.27301(7) 0.52481(5) -0.04200(7) 0.01706(12) Uani 1 1 d . . . . .
H13 H 0.302239 0.488468 -0.113506 0.020 Uiso 1 1 calc R U . . .
C14 C 0.35967(7) 0.53382(5) 0.08489(7) 0.01589(12) Uani 1 1 d . . . . .
H14 H 0.448789 0.504515 0.098135 0.019 Uiso 1 1 calc R U . . .
C15 C -0.08087(8) 0.60801(6) -0.21371(8) 0.02308(14) Uani 1 1 d . . . . .
H15A H -0.069622 0.674688 -0.207700 0.035 Uiso 1 1 calc R U . . .
H15B H -0.134408 0.587048 -0.141663 0.035 Uiso 1 1 calc R U . . .
H15C H -0.131295 0.591474 -0.306078 0.035 Uiso 1 1 calc R U . . .
C16 C 0.09887(10) 0.51382(8) -0.30691(9) 0.0348(2) Uani 1 1 d . . . . .
H16A H 0.028779 0.521956 -0.390819 0.052 Uiso 1 1 calc R U . . .
H16B H 0.106387 0.448656 -0.282517 0.052 Uiso 1 1 calc R U . . .
H16C H 0.190186 0.536302 -0.324877 0.052 Uiso 1 1 calc R U . . .

loop_
_atom_site_aniso_label
_atom_site_aniso_U_11
_atom_site_aniso_U_22
_atom_site_aniso_U_33
_atom_site_aniso_U_23
_atom_site_aniso_U_13
_atom_site_aniso_U_12
O1 0.0131(2) 0.0243(2) 0.0205(2) -0.00008(18) 0.00083(16) 0.00113(17)
O2 0.0125(2) 0.0228(2) 0.0198(2) -0.00098(18) 0.00263(16) 0.00170(17)
N1 0.0190(3) 0.0224(3) 0.0179(3) -0.0037(2) -0.0001(2) 0.0036(2)
N2 0.0191(3) 0.0292(3) 0.0154(2) -0.0031(2) -0.0007(2) 0.0026(2)
C1 0.0224(3) 0.0249(3) 0.0204(3) -0.0049(2) 0.0017(2) 0.0035(2)
C2 0.0275(3) 0.0213(3) 0.0167(3) -0.0031(2) 0.0028(2) -0.0027(3)
C3 0.0243(3) 0.0235(3) 0.0147(3) 0.0009(2) -0.0007(2) -0.0052(2)
C4 0.0172(3) 0.0201(3) 0.0169(3) 0.0027(2) -0.0005(2) -0.0028(2)
C5 0.0162(3) 0.0151(3) 0.0152(3) 0.0006(2) 0.0004(2) -0.0011(2)
C6 0.0155(3) 0.0150(3) 0.0166(3) 0.0011(2) 0.0018(2) -0.0006(2)
C7 0.0143(3) 0.0183(3) 0.0153(3) -0.0013(2) 0.00095(19) 0.0019(2)
C8 0.0137(3) 0.0144(2) 0.0169(3) 0.0008(2) 0.00240(19) -0.00012(19)
C9 0.0136(2) 0.0155(3) 0.0152(3) -0.0004(2) 0.00264(19) 0.00137(19)
C10 0.0169(3) 0.0195(3) 0.0160(3) -0.0021(2) 0.0023(2) 0.0047(2)
C11 0.0162(3) 0.0214(3) 0.0174(3) -0.0016(2) 0.0017(2) 0.0053(2)
C12 0.0155(3) 0.0184(3) 0.0151(3) -0.0005(2) 0.0018(2) 0.0004(2)
C13 0.0160(3) 0.0191(3) 0.0164(3) -0.0028(2) 0.0039(2) 0.0009(2)
C14 0.0138(2) 0.0172(3) 0.0173(3) -0.0012(2) 0.0043(2) 0.0014(2)
C15 0.0191(3) 0.0270(3) 0.0214(3) 0.0036(3) -0.0022(2) 0.0014(2)
C16 0.0307(4) 0.0505(5) 0.0211(3) -0.0154(4) -0.0021(3) 0.0072(4)

loop_
_atom_type_symbol
_atom_type_description
_atom_type_scat_dispersion_real
_atom_type_scat_dispersion_imag
_atom_type_scat_source
C C 0.0033 0.0016 'International Tables Vol C Tables 4.2.6.8 and 6.1.1.4'
H H 0.0000 0.0000 'International Tables Vol C Tables 4.2.6.8 and 6.1.1.4'
N N 0.0061 0.0033 'International Tables Vol C Tables 4.2.6.8 and 6.1.1.4'
O O 0.0106 0.0060 'International Tables Vol C Tables 4.2.6.8 and 6.1.1.4'

loop_
_exptl_crystal_face_index_h
_exptl_crystal_face_index_k
_exptl_crystal_face_index_l
_exptl_crystal_face_perp_dist
1.00 -1.00 1.00 0.1140
-1.00 1.00 -1.00 0.0280
1.00 -1.00 -1.00 0.0990
0.00 1.00 1.00 0.0620
0.00 -1.00 -1.00 0.0700
1.00 0.00 1.00 0.1040
0.00 1.00 0.00 0.0190
0.00 -1.00 0.00 0.0660
1.00 0.00 0.00 0.1330
-1.00 -1.00 0.00 0.0160

loop_
_geom_angle_atom_site_label_1
_geom_angle_atom_site_label_2
_geom_angle_atom_site_label_3
_geom_angle
_geom_angle_site_symmetry_1
_geom_angle_site_symmetry_3
_geom_angle_publ_flag
C6 O1 H1 103.7(16) . . ?
C8 O2 H2 103.1(16) . . ?
C1 N1 C5 117.23(6) . . ?
C12 N2 C15 120.60(6) . . ?
C12 N2 C16 120.95(6) . . ?
C16 N2 C15 118.41(6) . . ?
N1 C1 H1A 118.1 . . ?
N1 C1 C2 123.77(7) . . ?
C2 C1 H1A 118.1 . . ?
C1 C2 H2A 120.7 . . ?
C3 C2 C1 118.56(7) . . ?
C3 C2 H2A 120.7 . . ?
C2 C3 H3 120.7 . . ?
C2 C3 C4 118.60(6) . . ?
C4 C3 H3 120.7 . . ?
C3 C4 H4 120.6 . . ?
C3 C4 C5 118.84(7) . . ?
C5 C4 H4 120.6 . . ?
N1 C5 C4 123.00(6) . . ?
N1 C5 C6 116.72(6) . . ?
C4 C5 C6 120.28(6) . . ?
O1 C6 C5 116.47(6) . . ?
O1 C6 C7 122.24(6) . . ?
C7 C6 C5 121.29(6) . . ?
C6 C7 H7 120.2 . . ?
C6 C7 C8 119.68(6) . . ?
C8 C7 H7 120.2 . . ?
O2 C8 C7 119.65(6) . . ?
O2 C8 C9 117.91(6) . . ?
C7 C8 C9 122.44(6) . . ?
C10 C9 C8 122.61(6) . . ?
C10 C9 C14 117.49(6) . . ?
C14 C9 C8 119.90(6) . . ?
C9 C10 H10 119.2 . . ?
C11 C10 C9 121.69(6) . . ?
C11 C10 H10 119.2 . . ?
C10 C11 H11 119.6 . . ?
C10 C11 C12 120.79(6) . . ?
C12 C11 H11 119.6 . . ?
N2 C12 C11 120.94(6) . . ?
N2 C12 C13 121.47(6) . . ?
C11 C12 C13 117.60(6) . . ?
C12 C13 H13 119.8 . . ?
C14 C13 C12 120.49(6) . . ?
C14 C13 H13 119.8 . . ?
C9 C14 H14 119.1 . . ?
C13 C14 C9 121.89(6) . . ?
C13 C14 H14 119.1 . . ?
N2 C15 H15A 109.5 . . ?
N2 C15 H15B 109.5 . . ?
N2 C15 H15C 109.5 . . ?
H15A C15 H15B 109.5 . . ?
H15A C15 H15C 109.5 . . ?
H15B C15 H15C 109.5 . . ?
N2 C16 H16A 109.5 . . ?
N2 C16 H16B 109.5 . . ?
N2 C16 H16C 109.5 . . ?
H16A C16 H16B 109.5 . . ?
H16A C16 H16C 109.5 . . ?
H16B C16 H16C 109.5 . . ?

loop_
_geom_bond_atom_site_label_1
_geom_bond_atom_site_label_2
_geom_bond_distance
_geom_bond_site_symmetry_2
_geom_bond_publ_flag
O1 H1 0.93(3) . ?
O1 C6 1.3043(8) . ?
O2 H2 0.93(3) . ?
O2 C8 1.2961(8) . ?
N1 C1 1.3359(9) . ?
N1 C5 1.3468(9) . ?
N2 C12 1.3602(9) . ?
N2 C15 1.4510(10) . ?
N2 C16 1.4467(10) . ?
C1 H1A 0.9500 . ?
C1 C2 1.3949(10) . ?
C2 H2A 0.9500 . ?
C2 C3 1.3842(11) . ?
C3 H3 0.9500 . ?
C3 C4 1.3925(10) . ?
C4 H4 0.9500 . ?
C4 C5 1.3943(9) . ?
C5 C6 1.4885(9) . ?
C6 C7 1.3897(9) . ?
C7 H7 0.9500 . ?
C7 C8 1.4189(9) . ?
C8 C9 1.4598(9) . ?
C9 C10 1.4030(9) . ?
C9 C14 1.4030(9) . ?
C10 H10 0.9500 . ?
C10 C11 1.3796(9) . ?
C11 H11 0.9500 . ?
C11 C12 1.4169(9) . ?
C12 C13 1.4180(9) . ?
C13 H13 0.9500 . ?
C13 C14 1.3809(9) . ?
C14 H14 0.9500 . ?
C15 H15A 0.9800 . ?
C15 H15B 0.9800 . ?
C15 H15C 0.9800 . ?
C16 H16A 0.9800 . ?
C16 H16B 0.9800 . ?
C16 H16C 0.9800 . ?

loop_
_geom_torsion_atom_site_label_1
_geom_torsion_atom_site_label_2
_geom_torsion_atom_site_label_3
_geom_torsion_atom_site_label_4
_geom_torsion
_geom_torsion_site_symmetry_1
_geom_torsion_site_symmetry_2
_geom_torsion_site_symmetry_3
_geom_torsion_site_symmetry_4
_geom_torsion_publ_flag
O1 C6 C7 C8 0.58(10) . . . . ?
O2 C8 C9 C10 -170.60(6) . . . . ?
O2 C8 C9 C14 8.53(9) . . . . ?
N1 C1 C2 C3 -0.22(12) . . . . ?
N1 C5 C6 O1 176.05(6) . . . . ?
N1 C5 C6 C7 -4.05(9) . . . . ?
N2 C12 C13 C14 177.05(6) . . . . ?
C1 N1 C5 C4 -0.54(11) . . . . ?
C1 N1 C5 C6 179.84(6) . . . . ?
C1 C2 C3 C4 -0.38(11) . . . . ?
C2 C3 C4 C5 0.50(10) . . . . ?
C3 C4 C5 N1 -0.03(10) . . . . ?
C3 C4 C5 C6 179.57(6) . . . . ?
C4 C5 C6 O1 -3.58(9) . . . . ?
C4 C5 C6 C7 176.32(6) . . . . ?
C5 N1 C1 C2 0.67(12) . . . . ?
C5 C6 C7 C8 -179.31(6) . . . . ?
C6 C7 C8 O2 0.36(10) . . . . ?
C6 C7 C8 C9 -179.09(6) . . . . ?
C7 C8 C9 C10 8.87(10) . . . . ?
C7 C8 C9 C14 -172.01(6) . . . . ?
C8 C9 C10 C11 177.47(6) . . . . ?
C8 C9 C14 C13 -178.51(6) . . . . ?
C9 C10 C11 C12 0.55(11) . . . . ?
C10 C9 C14 C13 0.66(10) . . . . ?
C10 C11 C12 N2 -178.04(7) . . . . ?
C10 C11 C12 C13 1.57(10) . . . . ?
C11 C12 C13 C14 -2.56(10) . . . . ?
C12 C13 C14 C9 1.47(10) . . . . ?
C14 C9 C10 C11 -1.67(10) . . . . ?
C15 N2 C12 C11 -2.77(11) . . . . ?
C15 N2 C12 C13 177.64(7) . . . . ?
C16 N2 C12 C11 179.70(8) . . . . ?
C16 N2 C12 C13 0.11(12) . . . . ?
